data_8106719
loop_
_publ_author_name
'Wei, Pengfei'
'Yang, Xiao-Li'
'Wang, Kun-Yan'

_publ_section_title
;
 A single crystal study on 2-(methylcarbamoyl)benzoic acid, C9H9NO3
;
_journal_issue 6
_journal_name_full 'Zeitschrift f\"ur Kristallographie - New Crystal Structures'
_journal_page_first 917
_journal_page_last 918
_journal_paper_doi 10.1515/ncrs-2017-0078
_journal_volume 232
_journal_year 2017
_chemical_formula_moiety 'C9 H9 N O3'
_chemical_formula_sum 'C9 H9 N O3'
_chemical_formula_weight 179.17
_space_group_IT_number 14
_space_group_name_Hall '-P 2ybc'
_space_group_name_H-M_alt 'P 1 21/c 1'
_symmetry_cell_setting monoclinic
_symmetry_Int_Tables_number 14
_symmetry_space_group_name_Hall '-P 2ybc'
_symmetry_space_group_name_H-M 'P 1 21/c 1'
_atom_sites_solution_hydrogens geom
_atom_sites_solution_primary direct
_atom_sites_solution_secondary difmap
_cell_angle_alpha 90.00
_cell_angle_beta 100.830(3)
_cell_angle_gamma 90.00
_cell_formula_units_Z 4
_cell_length_a 8.7201(8)
_cell_length_b 8.6453(9)
_cell_length_c 11.8083(9)
_cell_measurement_reflns_used 1548
_cell_measurement_temperature 173(2)
_cell_measurement_theta_max 24.66
_cell_measurement_theta_min 2.94
_cell_volume 874.35(14)
_computing_cell_refinement 'CAD-4 Software [3]'
_computing_data_collection 'CAD-4 Software (Enraf-Nonius, 1989) [3]'
_computing_data_reduction 'XCAD4 (Harms & Wocadlo, 1995) [4]'
_computing_molecular_graphics 'SHELXTL [6]'
_computing_publication_material 'PLATON (Spek, 2003) [6]'
_computing_structure_refinement 'SHELXTL [6]'
_computing_structure_solution 'SHELXTL (Bruker, 2000)[6]'
_diffrn_ambient_temperature 173(2)
_diffrn_measured_fraction_theta_full 0.996
_diffrn_measured_fraction_theta_max 0.996
_diffrn_measurement_device_type 'PHOTON100 CMOS detector'
_diffrn_measurement_method 'omega scan'
_diffrn_radiation_monochromator 'TRIUMPH curved crystal monochromator'
_diffrn_radiation_source 'fine-focus sealed tube'
_diffrn_radiation_type MoK\a
_diffrn_radiation_wavelength 0.71073
_diffrn_reflns_av_R_equivalents 0.0717
_diffrn_reflns_av_sigmaI/netI 0.0547
_diffrn_reflns_limit_h_max 10
_diffrn_reflns_limit_h_min -10
_diffrn_reflns_limit_k_max 10
_diffrn_reflns_limit_k_min -9
_diffrn_reflns_limit_l_max 14
_diffrn_reflns_limit_l_min -14
_diffrn_reflns_number 7023
_diffrn_reflns_theta_full 25.37
_diffrn_reflns_theta_max 25.37
_diffrn_reflns_theta_min 2.94
_exptl_absorpt_coefficient_mu 0.103
_exptl_absorpt_correction_T_max 0.7452
_exptl_absorpt_correction_T_min 0.6890
_exptl_absorpt_correction_type multi-scan
_exptl_absorpt_process_details 'SADABS (Bruker, 2014)'
_exptl_crystal_colour colorless
_exptl_crystal_density_diffrn 1.361
_exptl_crystal_density_method 'not measured'
_exptl_crystal_description block
_exptl_crystal_F_000 376
_exptl_crystal_size_max 0.28
_exptl_crystal_size_mid 0.21
_exptl_crystal_size_min 0.17
_refine_diff_density_max 0.204
_refine_diff_density_min -0.250
_refine_diff_density_rms 0.056
_refine_ls_extinction_method none
_refine_ls_goodness_of_fit_ref 1.066
_refine_ls_hydrogen_treatment mixed
_refine_ls_matrix_type full
_refine_ls_number_parameters 125
_refine_ls_number_reflns 1603
_refine_ls_number_restraints 0
_refine_ls_restrained_S_all 1.066
_refine_ls_R_factor_all 0.0833
_refine_ls_R_factor_gt 0.0489
_refine_ls_shift/su_max 0.000
_refine_ls_shift/su_mean 0.000
_refine_ls_structure_factor_coef Fsqd
_refine_ls_weighting_details 'calc w=1/[\s^2^(Fo^2^)+(0.0561P)^2^+0.0583P] where P=(Fo^2^+2Fc^2^)/3'
_refine_ls_weighting_scheme calc
_refine_ls_wR_factor_gt 0.1005
_refine_ls_wR_factor_ref 0.1142
_reflns_number_gt 1127
_reflns_number_total 1603
_reflns_threshold_expression >2sigma(I)
_cod_data_source_file suppl_ncrs-2017-0078_suppl.cif
_cod_data_source_block 1
_cod_depositor_comments
;
The following automatic conversions were performed:

data item '_symmetry_cell_setting' value 'Monoclinic' was changed to
'monoclinic' in accordance with the built-in table derived from the
CIF Core dictionary named 'cif_core.dic' version 2.4.5 last updated
on 2014-11-21.

Automatic conversion script
Id: cif_fix_values 8738 2021-04-28 16:35:53Z antanas 
;
_cod_original_sg_symbol_H-M 'P 21/c'
_cod_database_code 8106719

loop_
_symmetry_equiv_pos_site_id
_symmetry_equiv_pos_as_xyz
1 x,y,z
2 -x,1/2+y,1/2-z
3 -x,-y,-z
4 x,1/2-y,1/2+z

loop_
_atom_site_label
_atom_site_type_symbol
_atom_site_fract_x
_atom_site_fract_y
_atom_site_fract_z
_atom_site_U_iso_or_equiv
_atom_site_adp_type
_atom_site_occupancy
_atom_site_symmetry_multiplicity
_atom_site_calc_flag
_atom_site_refinement_flags
_atom_site_disorder_assembly
_atom_site_disorder_group
C1 C 0.7659(2) 0.9801(2) 0.65405(17) 0.0178(5) Uani 1 1 d . . .
C2 C 0.7244(2) 0.9605(2) 0.76231(17) 0.0188(5) Uani 1 1 d . . .
C3 C 0.8129(3) 0.8626(3) 0.84236(19) 0.0292(6) Uani 1 1 d . . .
H3 H 0.7840 0.8476 0.9152 0.035 Uiso 1 1 calc R . .
C4 C 0.9419(3) 0.7869(3) 0.81791(19) 0.0348(6) Uani 1 1 d . . .
H4 H 1.0025 0.7225 0.8745 0.042 Uiso 1 1 calc R . .
C5 C 0.9830(3) 0.8044(3) 0.71166(19) 0.0299(6) Uani 1 1 d . . .
H5 H 1.0710 0.7511 0.6943 0.036 Uiso 1 1 calc R . .
C6 C 0.8954(2) 0.9003(3) 0.63019(19) 0.0233(5) Uani 1 1 d . . .
H6 H 0.9238 0.9119 0.5569 0.028 Uiso 1 1 calc R . .
C7 C 0.6744(2) 1.0860(2) 0.56710(17) 0.0194(5) Uani 1 1 d . . .
C8 C 0.5960(2) 1.0504(2) 0.80081(16) 0.0175(5) Uani 1 1 d . . .
C9 C 0.3470(3) 1.0341(3) 0.8655(2) 0.0357(6) Uani 1 1 d . . .
H9A H 0.3798 1.1326 0.9036 0.054 Uiso 1 1 calc R . .
H9B H 0.3171 0.9621 0.9217 0.054 Uiso 1 1 calc R . .
H9C H 0.2576 1.0516 0.8030 0.054 Uiso 1 1 calc R . .
N1 N 0.4755(2) 0.9687(2) 0.81858(15) 0.0230(5) Uani 1 1 d . . .
H1B H 0.467(3) 0.871(3) 0.7987(19) 0.028 Uiso 1 1 d . . .
O1 O 0.74698(18) 1.1135(2) 0.47935(13) 0.0296(4) Uani 1 1 d . . .
H1A H 0.692(3) 1.175(3) 0.428(2) 0.036 Uiso 1 1 d . . .
O2 O 0.55076(17) 1.14259(18) 0.57593(11) 0.0247(4) Uani 1 1 d . . .
O3 O 0.61125(16) 1.19134(17) 0.82207(11) 0.0238(4) Uani 1 1 d . . .

loop_
_atom_site_aniso_label
_atom_site_aniso_U_11
_atom_site_aniso_U_22
_atom_site_aniso_U_33
_atom_site_aniso_U_23
_atom_site_aniso_U_13
_atom_site_aniso_U_12
C1 0.0200(11) 0.0138(12) 0.0192(11) -0.0010(9) 0.0022(8) -0.0045(9)
C2 0.0206(11) 0.0148(12) 0.0209(11) -0.0010(9) 0.0038(8) -0.0021(9)
C3 0.0340(13) 0.0300(15) 0.0243(12) 0.0074(10) 0.0073(10) 0.0078(11)
C4 0.0341(14) 0.0353(16) 0.0339(14) 0.0117(11) 0.0038(11) 0.0143(12)
C5 0.0250(12) 0.0252(14) 0.0404(14) 0.0042(11) 0.0087(10) 0.0078(11)
C6 0.0252(12) 0.0202(14) 0.0268(12) -0.0007(9) 0.0110(9) -0.0018(10)
C7 0.0215(11) 0.0178(12) 0.0184(10) -0.0029(9) 0.0025(9) -0.0046(10)
C8 0.0249(11) 0.0144(12) 0.0118(10) 0.0011(9) -0.0005(8) 0.0015(10)
C9 0.0333(13) 0.0316(16) 0.0477(15) 0.0015(12) 0.0213(12) 0.0059(12)
N1 0.0257(10) 0.0139(10) 0.0315(11) -0.0024(8) 0.0104(8) -0.0017(9)
O1 0.0298(9) 0.0379(11) 0.0222(8) 0.0124(7) 0.0072(7) 0.0059(8)
O2 0.0255(8) 0.0259(9) 0.0221(8) -0.0010(6) 0.0033(6) 0.0063(7)
O3 0.0355(9) 0.0146(9) 0.0207(8) -0.0030(6) 0.0037(6) -0.0013(7)

loop_
_atom_type_symbol
_atom_type_description
_atom_type_scat_dispersion_real
_atom_type_scat_dispersion_imag
_atom_type_scat_source
C C 0.0033 0.0016 'International Tables Vol C Tables 4.2.6.8 and 6.1.1.4'
H H 0.0000 0.0000 'International Tables Vol C Tables 4.2.6.8 and 6.1.1.4'
N N 0.0061 0.0033 'International Tables Vol C Tables 4.2.6.8 and 6.1.1.4'
O O 0.0106 0.0060 'International Tables Vol C Tables 4.2.6.8 and 6.1.1.4'

loop_
_geom_angle_atom_site_label_1
_geom_angle_atom_site_label_2
_geom_angle_atom_site_label_3
_geom_angle
_geom_angle_site_symmetry_1
_geom_angle_site_symmetry_3
C6 C1 C2 118.74(18) . .
C6 C1 C7 120.85(18) . .
C2 C1 C7 120.40(18) . .
C3 C2 C1 119.22(19) . .
C3 C2 C8 117.37(18) . .
C1 C2 C8 123.22(18) . .
C4 C3 C2 121.2(2) . .
C4 C3 H3 119.4 . .
C2 C3 H3 119.4 . .
C5 C4 C3 120.1(2) . .
C5 C4 H4 119.9 . .
C3 C4 H4 119.9 . .
C4 C5 C6 119.6(2) . .
C4 C5 H5 120.2 . .
C6 C5 H5 120.2 . .
C5 C6 C1 121.1(2) . .
C5 C6 H6 119.4 . .
C1 C6 H6 119.4 . .
O2 C7 O1 123.88(19) . .
O2 C7 C1 124.10(19) . .
O1 C7 C1 112.00(18) . .
O3 C8 N1 123.5(2) . .
O3 C8 C2 120.61(19) . .
N1 C8 C2 115.71(19) . .
N1 C9 H9A 109.5 . .
N1 C9 H9B 109.5 . .
H9A C9 H9B 109.5 . .
N1 C9 H9C 109.5 . .
H9A C9 H9C 109.5 . .
H9B C9 H9C 109.5 . .
C8 N1 C9 123.2(2) . .
C8 N1 H1B 120.2(15) . .
C9 N1 H1B 116.6(15) . .
C7 O1 H1A 111.5(15) . .

loop_
_geom_bond_atom_site_label_1
_geom_bond_atom_site_label_2
_geom_bond_distance
_geom_bond_site_symmetry_2
C1 C6 1.397(3) .
C1 C2 1.403(3) .
C1 C7 1.490(3) .
C2 C3 1.390(3) .
C2 C8 1.502(3) .
C3 C4 1.378(3) .
C3 H3 0.9500 .
C4 C5 1.376(3) .
C4 H4 0.9500 .
C5 C6 1.386(3) .
C5 H5 0.9500 .
C6 H6 0.9500 .
C7 O2 1.206(2) .
C7 O1 1.333(2) .
C8 O3 1.246(2) .
C8 N1 1.315(3) .
C9 N1 1.454(3) .
C9 H9A 0.9800 .
C9 H9B 0.9800 .
C9 H9C 0.9800 .
N1 H1B 0.87(2) .
O1 H1A 0.87(2) .

loop_
_geom_hbond_atom_site_label_D
_geom_hbond_atom_site_label_H
_geom_hbond_atom_site_label_A
_geom_hbond_distance_DH
_geom_hbond_distance_HA
_geom_hbond_distance_DA
_geom_hbond_angle_DHA
_geom_hbond_site_symmetry_A
_geom_hbond_publ_flag
O1 H1A O3 0.88(2) 1.75(2) 2.621(2) 171(3) 4_574 yes
N1 H1B O2 0.88(3) 2.49(2) 3.108(2) 128.1(18) 2_646 yes
N1 H1B O3 0.88(3) 2.13(2) 2.934(2) 152(2) 2_646 yes
C6 H6 O1 0.9500 2.3900 2.716(3) 100.00 . yes
C9 H9A O3 0.9800 2.4500 2.804(3) 101.00 . yes
